data_1561764
loop_
_publ_author_name
'Bykova, E.'
'Gou, H.'
'Bykov, M.'
'Hanfland, M.'
'Dubrovinsky, L.'
'Dubrovinskaia, N.'

_publ_section_title
;
 Crystal structures and compressibility of novel iron borides Fe2B7 and Fe
 B50 synthesized at high pressure and high temperature
;
_journal_name_full 'Journal of Solid State Chemistry'
_journal_page_first 102
_journal_page_last 109
_journal_paper_doi 10.1016/j.jssc.2015.06.040
_journal_volume 230
_journal_year 2015
_chemical_absolute_configuration .
_chemical_compound_source
;
high-pressure high-temperature synthesis
;
_chemical_formula_moiety 'B7 Fe2'
_chemical_formula_sum 'B7 Fe2'
_chemical_formula_weight 187.4
_chemical_name_common 'diiron heptaboride'
_chemical_name_systematic 'diiron heptaboride'
_space_group_IT_number 55
_space_group_name_Hall '-P 2 2ab'
_space_group_name_H-M_alt 'P b a m'
_symmetry_cell_setting orthorhombic
_symmetry_Int_Tables_number 55
_symmetry_space_group_name_Hall '-P 2 2ab'
_symmetry_space_group_name_H-M 'P b a m'
_cell_angle_alpha 90
_cell_angle_beta 90
_cell_angle_gamma 90
_cell_formula_units_Z 8
_cell_length_a 16.1899(17)
_cell_length_b 10.3983(3)
_cell_length_c 2.76920(10)
_cell_measurement_reflns_used 573
_cell_measurement_temperature 293
_cell_measurement_theta_max 18.6220
_cell_measurement_theta_min 4.5030
_cell_volume 466.19(5)
_computing_cell_refinement
;
CrysAlisPro, Agilent Technologies,
Version 1.171.37.35 (release 13-08-2014 CrysAlis171 .NET)
(compiled Aug 13 2014,18:06:01)
;
_computing_data_collection
;
CrysAlisPro, Agilent Technologies,
Version 1.171.37.35 (release 13-08-2014 CrysAlis171 .NET)
(compiled Aug 13 2014,18:06:01)
;
_computing_data_reduction
;
CrysAlisPro, Agilent Technologies,
Version 1.171.37.35 (release 13-08-2014 CrysAlis171 .NET)
(compiled Aug 13 2014,18:06:01)
;
_computing_structure_refinement 'Jana2006 (Petricek, 2014)'
_computing_structure_solution 'SHELXS-2013 (Sheldrick, 2013)'
_diffrn_ambient_pressure 37200000
_diffrn_ambient_temperature 293
_diffrn_detector 'MAR555 flatpanel detector'
_diffrn_measured_fraction_theta_full 0.87
_diffrn_measured_fraction_theta_max 0.5
_diffrn_measurement_device
;
customized omega-circle diffractometer
;
_diffrn_measurement_device_type 'ESRF, beamline ID09A diffractometer'
_diffrn_measurement_method '\w scans'
_diffrn_radiation_monochromator synchrotron
_diffrn_radiation_probe x-ray
_diffrn_radiation_source synchrotron
_diffrn_radiation_type synchrotron
_diffrn_radiation_wavelength 0.41441
_diffrn_reflns_av_R_equivalents 0.0354
_diffrn_reflns_av_unetI/netI 0.0288
_diffrn_reflns_limit_h_max 16
_diffrn_reflns_limit_h_min -16
_diffrn_reflns_limit_k_max 14
_diffrn_reflns_limit_k_min -15
_diffrn_reflns_limit_l_max 3
_diffrn_reflns_limit_l_min -3
_diffrn_reflns_number 1760
_diffrn_reflns_theta_full 12.95
_diffrn_reflns_theta_max 19.54
_diffrn_reflns_theta_min 1.86
_diffrn_source synchrotron
_exptl_absorpt_coefficient_mu 2.509
_exptl_absorpt_correction_T_max 1.00000
_exptl_absorpt_correction_T_min 0.11015
_exptl_absorpt_correction_type multi-scan
_exptl_absorpt_process_details
;
CrysAlisPro, Agilent Technologies,
Version 1.171.37.35 (release 13-08-2014 CrysAlis171 .NET)
(compiled Aug 13 2014,18:06:01)
Empirical absorption correction using spherical harmonics,
 implemented in SCALE3 ABSPACK scaling algorithm.
;
_exptl_crystal_colour black
_exptl_crystal_density_diffrn 5.3373
_exptl_crystal_description plate
_exptl_crystal_F_000 696
_exptl_crystal_size_max 0.025
_exptl_crystal_size_mid 0.025
_exptl_crystal_size_min 0.005
_refine_diff_density_max 1.28
_refine_diff_density_min -1.34
_refine_ls_extinction_method none
_refine_ls_goodness_of_fit_gt 2.25
_refine_ls_goodness_of_fit_ref 2.14
_refine_ls_number_constraints 0
_refine_ls_number_parameters 67
_refine_ls_number_reflns 603
_refine_ls_number_restraints 0
_refine_ls_R_factor_all 0.0510
_refine_ls_R_factor_gt 0.0440
_refine_ls_shift/su_max 0.0003
_refine_ls_shift/su_mean 0.0000
_refine_ls_structure_factor_coef Fsqd
_refine_ls_weighting_details w=1/(\s^2^(I)+0.0004I^2^)
_refine_ls_weighting_scheme sigma
_refine_ls_wR_factor_gt 0.0937
_refine_ls_wR_factor_ref 0.0964
_reflns_number_gt 527
_reflns_number_total 603
_reflns_threshold_expression I>2\s(I)
_cod_data_source_file Fe2B7_37.2GPa.cif
_cod_data_source_block Fe2B7_37.2GPa
_cod_depositor_comments
;
The following automatic conversions were performed:

data item '_diffrn_radiation_probe' value 'X-ray' was changed to
'x-ray' in accordance with the built-in table derived from the CIF
Core dictionary named 'cif_core.dic' version 2.4.5 last updated on
2014-11-21.

Automatic conversion script
Id: cif_fix_values 8369 2020-08-20 11:38:08Z andrius 
;
_cod_database_code 1561764

loop_
_symmetry_equiv_pos_site_id
_symmetry_equiv_pos_as_xyz
1 x,y,z
2 -x,-y,z
3 -x+1/2,y+1/2,-z
4 x+1/2,-y+1/2,-z
5 -x,-y,-z
6 x,y,-z
7 x+1/2,-y+1/2,z
8 -x+1/2,y+1/2,z

loop_
_atom_site_label
_atom_site_type_symbol
_atom_site_fract_x
_atom_site_fract_y
_atom_site_fract_z
_atom_site_adp_type
_atom_site_U_iso_or_equiv
_atom_site_site_symmetry_multiplicity
_atom_site_occupancy
_atom_site_calc_flag
_atom_site_refinement_flags
_atom_site_disorder_assembly
_atom_site_disorder_group
Fe1 Fe 0.22067(10) 0.46709(8) 0.5 Uani 0.0062(4) 4 1 d . . .
Fe2 Fe 0.12086(10) 0.17839(8) 0 Uani 0.0054(4) 4 1 d . . .
Fe3 Fe 0.46421(10) 0.10555(8) 0.5 Uani 0.0054(4) 4 1 d . . .
Fe4 Fe 0.39013(10) 0.26667(8) 0 Uani 0.0049(4) 4 1 d . . .
B1 B 0.3687(7) 0.0503(7) 0 Uiso 0.0051(14) 4 1 d . . .
B2 B 0.0476(7) 0.4599(6) 0 Uiso 0.0047(13) 4 1 d . . .
B3 B 0.3025(7) 0.3906(6) 0 Uiso 0.0046(13) 4 1 d . . .
B4 B 0.1389(7) 0.3745(6) 0 Uiso 0.0023(13) 4 1 d . . .
B5 B 0.4436(7) 0.4021(6) 0.5 Uiso 0.0042(13) 4 1 d . . .
B6 B 0.2003(7) 0.0448(7) 0 Uiso 0.0054(14) 4 1 d . . .
B7 B 0.2889(8) 0.2883(7) 0.5 Uiso 0.0064(14) 4 1 d . . .
B8 B 0.0336(8) 0.3048(7) 0 Uiso 0.0069(14) 4 1 d . . .
B9 B 0.3981(7) 0.4764(6) 0 Uiso 0.0024(13) 4 1 d . . .
B10 B 0.0537(7) 0.0588(6) 0.5 Uiso 0.0045(13) 4 1 d . . .
B11 B 0.0169(7) 0.2102(6) 0.5 Uiso 0.0024(13) 4 1 d . . .
B12 B 0.3378(8) 0.1386(6) 0.5 Uiso 0.0050(13) 4 1 d . . .
B13 B 0.2183(8) 0.1439(6) 0.5 Uiso 0.0054(14) 4 1 d . . .
B14 B 0.1807(8) 0.2917(7) 0.5 Uiso 0.0090(15) 4 1 d . . .

loop_
_atom_site_aniso_label
_atom_site_aniso_type_symbol
_atom_site_aniso_U_11
_atom_site_aniso_U_22
_atom_site_aniso_U_33
_atom_site_aniso_U_12
_atom_site_aniso_U_13
_atom_site_aniso_U_23
Fe1 Fe 0.0075(11) 0.0031(4) 0.0080(5) 0.0015(5) 0 0
Fe2 Fe 0.0075(11) 0.0036(4) 0.0052(5) 0.0011(4) 0 0
Fe3 Fe 0.0080(11) 0.0039(4) 0.0042(5) -0.0002(5) 0 0
Fe4 Fe 0.0056(11) 0.0039(4) 0.0051(5) 0.0016(5) 0 0

loop_
_atom_type_symbol
_atom_type_scat_dispersion_real
_atom_type_scat_dispersion_imag
_atom_type_scat_source
B -0.0003 0.0002 'International Tables Vol C tables 4.2.6.8 and 6.1.1.1'
Fe 0.1991 0.3104 'International Tables Vol C tables 4.2.6.8 and 6.1.1.1'

loop_
_geom_angle_atom_site_label_1
_geom_angle_atom_site_label_2
_geom_angle_atom_site_label_3
_geom_angle_site_symmetry_1
_geom_angle_site_symmetry_2
_geom_angle_site_symmetry_3
_geom_angle
Fe1 Fe1 Fe1 1_554 . 1_556 180.0(5)
Fe1 Fe1 B1 1_554 . 3_555 50.61(18)
Fe1 Fe1 B1 1_554 . 3_556 129.39(19)
Fe1 Fe1 B3 1_554 . . 48.1(2)
Fe1 Fe1 B3 1_554 . 1_556 131.9(2)
Fe1 Fe1 B4 1_554 . . 49.77(18)
Fe1 Fe1 B4 1_554 . 1_556 130.23(18)
Fe1 Fe1 B6 1_554 . 3_555 47.5(2)
Fe1 Fe1 B6 1_554 . 3_556 132.5(2)
Fe1 Fe1 B7 1_554 . . 90.00(3)
Fe1 Fe1 B12 1_554 . 3_556 90.00(3)
Fe1 Fe1 B13 1_554 . 3_556 90.00(3)
Fe1 Fe1 B14 1_554 . . 90.00(3)
Fe1 Fe1 B1 1_556 . 3_555 129.39(19)
Fe1 Fe1 B1 1_556 . 3_556 50.61(18)
Fe1 Fe1 B3 1_556 . . 131.9(2)
Fe1 Fe1 B3 1_556 . 1_556 48.1(2)
Fe1 Fe1 B4 1_556 . . 130.23(18)
Fe1 Fe1 B4 1_556 . 1_556 49.77(18)
Fe1 Fe1 B6 1_556 . 3_555 132.5(2)
Fe1 Fe1 B6 1_556 . 3_556 47.5(2)
Fe1 Fe1 B7 1_556 . . 90.00(3)
Fe1 Fe1 B12 1_556 . 3_556 90.00(3)
Fe1 Fe1 B13 1_556 . 3_556 90.00(3)
Fe1 Fe1 B14 1_556 . . 90.00(3)
B1 Fe1 B1 3_555 . 3_556 78.8(3)
B1 Fe1 B3 3_555 . . 98.7(3)
B1 Fe1 B3 3_555 . 1_556 177.5(3)
B1 Fe1 B4 3_555 . . 50.1(3)
B1 Fe1 B4 3_555 . 1_556 100.3(4)
B1 Fe1 B6 3_555 . 3_555 80.2(4)
B1 Fe1 B6 3_555 . 3_556 133.3(3)
B1 Fe1 B7 3_555 . . 132.8(2)
B1 Fe1 B12 3_555 . 3_556 48.6(2)
B1 Fe1 B13 3_555 . 3_556 88.0(3)
B1 Fe1 B14 3_555 . . 98.7(4)
B1 Fe1 B3 3_556 . . 177.5(3)
B1 Fe1 B3 3_556 . 1_556 98.7(3)
B1 Fe1 B4 3_556 . . 100.3(4)
B1 Fe1 B4 3_556 . 1_556 50.1(3)
B1 Fe1 B6 3_556 . 3_555 133.3(3)
B1 Fe1 B6 3_556 . 3_556 80.2(4)
B1 Fe1 B7 3_556 . . 132.8(2)
B1 Fe1 B12 3_556 . 3_556 48.6(2)
B1 Fe1 B13 3_556 . 3_556 88.0(3)
B1 Fe1 B14 3_556 . . 98.7(4)
B3 Fe1 B3 . . 1_556 83.7(3)
B3 Fe1 B4 . . . 77.9(4)
B3 Fe1 B4 . . 1_556 130.8(3)
B3 Fe1 B6 . . 3_555 45.7(3)
B3 Fe1 B6 . . 3_556 101.7(4)
B3 Fe1 B7 . . . 49.0(2)
B3 Fe1 B12 . . 3_556 129.6(2)
B3 Fe1 B13 . . 3_556 92.0(3)
B3 Fe1 B14 . . . 81.5(4)
B3 Fe1 B4 1_556 . . 130.8(3)
B3 Fe1 B4 1_556 . 1_556 77.9(4)
B3 Fe1 B6 1_556 . 3_555 101.7(4)
B3 Fe1 B6 1_556 . 3_556 45.7(3)
B3 Fe1 B7 1_556 . . 49.0(2)
B3 Fe1 B12 1_556 . 3_556 129.6(2)
B3 Fe1 B13 1_556 . 3_556 92.0(3)
B3 Fe1 B14 1_556 . . 81.5(4)
B4 Fe1 B4 . . 1_556 80.5(3)
B4 Fe1 B6 . . 3_555 97.2(3)
B4 Fe1 B6 . . 3_556 176.4(2)
B4 Fe1 B7 . . . 86.0(3)
B4 Fe1 B12 . . 3_556 96.2(3)
B4 Fe1 B13 . . 3_556 133.5(2)
B4 Fe1 B14 . . . 51.0(3)
B4 Fe1 B6 1_556 . 3_555 176.4(2)
B4 Fe1 B6 1_556 . 3_556 97.2(3)
B4 Fe1 B7 1_556 . . 86.0(3)
B4 Fe1 B12 1_556 . 3_556 96.2(3)
B4 Fe1 B13 1_556 . 3_556 133.5(2)
B4 Fe1 B14 1_556 . . 51.0(3)
B6 Fe1 B6 3_555 . 3_556 84.9(3)
B6 Fe1 B7 3_555 . . 91.1(3)
B6 Fe1 B12 3_555 . 3_556 86.8(3)
B6 Fe1 B13 3_555 . 3_556 50.0(2)
B6 Fe1 B14 3_555 . . 125.4(3)
B6 Fe1 B7 3_556 . . 91.1(3)
B6 Fe1 B12 3_556 . 3_556 86.8(3)
B6 Fe1 B13 3_556 . 3_556 50.0(2)
B6 Fe1 B14 3_556 . . 125.4(3)
B7 Fe1 B12 . . 3_556 177.2(4)
B7 Fe1 B13 . . 3_556 121.0(4)
B7 Fe1 B14 . . . 50.3(5)
B12 Fe1 B13 3_556 . 3_556 56.2(5)
B12 Fe1 B14 3_556 . . 132.5(5)
B13 Fe1 B14 3_556 . . 171.3(5)
Fe2 Fe2 Fe2 1_554 . 1_556 180.0(5)
Fe2 Fe2 B4 1_554 . . 90.00(3)
Fe2 Fe2 B6 1_554 . . 90.00(4)
Fe2 Fe2 B8 1_554 . . 90.00(4)
Fe2 Fe2 B9 1_554 . 3_545 90.00(3)
Fe2 Fe2 B10 1_554 . 1_554 50.02(16)
Fe2 Fe2 B10 1_554 . . 129.98(17)
Fe2 Fe2 B11 1_554 . 1_554 51.09(18)
Fe2 Fe2 B11 1_554 . . 128.91(19)
Fe2 Fe2 B13 1_554 . 1_554 49.4(2)
Fe2 Fe2 B13 1_554 . . 130.6(2)
Fe2 Fe2 B14 1_554 . 1_554 47.76(19)
Fe2 Fe2 B14 1_554 . . 132.2(2)
Fe2 Fe2 B4 1_556 . . 90.00(3)
Fe2 Fe2 B6 1_556 . . 90.00(4)
Fe2 Fe2 B8 1_556 . . 90.00(4)
Fe2 Fe2 B9 1_556 . 3_545 90.00(3)
Fe2 Fe2 B10 1_556 . 1_554 129.98(17)
Fe2 Fe2 B10 1_556 . . 50.02(16)
Fe2 Fe2 B11 1_556 . 1_554 128.91(19)
Fe2 Fe2 B11 1_556 . . 51.09(18)
Fe2 Fe2 B13 1_556 . 1_554 130.6(2)
Fe2 Fe2 B13 1_556 . . 49.4(2)
Fe2 Fe2 B14 1_556 . 1_554 132.2(2)
Fe2 Fe2 B14 1_556 . . 47.76(19)
B4 Fe2 B6 . . . 129.1(4)
B4 Fe2 B8 . . . 55.2(4)
B4 Fe2 B9 . . 3_545 179.8(5)
B4 Fe2 B10 . . 1_554 130.0(2)
B4 Fe2 B10 . . . 130.0(2)
B4 Fe2 B11 . . 1_554 87.7(3)
B4 Fe2 B11 . . . 87.7(3)
B4 Fe2 B13 . . 1_554 93.5(3)
B4 Fe2 B13 . . . 93.5(3)
B4 Fe2 B14 . . 1_554 50.7(2)
B4 Fe2 B14 . . . 50.7(2)
B6 Fe2 B8 . . . 175.7(4)
B6 Fe2 B9 . . 3_545 51.1(4)
B6 Fe2 B10 . . 1_554 85.4(3)
B6 Fe2 B10 . . . 85.4(3)
B6 Fe2 B11 . . 1_554 129.0(2)
B6 Fe2 B11 . . . 129.0(2)
B6 Fe2 B13 . . 1_554 51.2(2)
B6 Fe2 B13 . . . 51.2(2)
B6 Fe2 B14 . . 1_554 95.8(4)
B6 Fe2 B14 . . . 95.8(4)
B8 Fe2 B9 . . 3_545 124.6(4)
B8 Fe2 B10 . . 1_554 91.4(4)
B8 Fe2 B10 . . . 91.4(4)
B8 Fe2 B11 . . 1_554 48.6(2)
B8 Fe2 B11 . . . 48.6(2)
B8 Fe2 B13 . . 1_554 131.1(2)
B8 Fe2 B13 . . . 131.1(2)
B8 Fe2 B14 . . 1_554 87.4(4)
B8 Fe2 B14 . . . 87.4(4)
B9 Fe2 B10 3_545 . 1_554 49.9(2)
B9 Fe2 B10 3_545 . . 49.9(2)
B9 Fe2 B11 3_545 . 1_554 92.2(3)
B9 Fe2 B11 3_545 . . 92.2(3)
B9 Fe2 B13 3_545 . 1_554 86.6(3)
B9 Fe2 B13 3_545 . . 86.6(3)
B9 Fe2 B14 3_545 . 1_554 129.3(2)
B9 Fe2 B14 3_545 . . 129.3(2)
B10 Fe2 B10 1_554 . . 80.0(2)
B10 Fe2 B11 1_554 . 1_554 45.4(3)
B10 Fe2 B11 1_554 . . 96.0(3)
B10 Fe2 B13 1_554 . 1_554 81.9(3)
B10 Fe2 B13 1_554 . . 134.0(3)
B10 Fe2 B14 1_554 . 1_554 97.8(2)
B10 Fe2 B14 1_554 . . 177.4(4)
B10 Fe2 B11 . . 1_554 96.0(3)
B10 Fe2 B11 . . . 45.4(3)
B10 Fe2 B13 . . 1_554 134.0(3)
B10 Fe2 B13 . . . 81.9(3)
B10 Fe2 B14 . . 1_554 177.4(4)
B10 Fe2 B14 . . . 97.8(2)
B11 Fe2 B11 1_554 . . 77.8(3)
B11 Fe2 B13 1_554 . 1_554 100.5(3)
B11 Fe2 B13 1_554 . . 177.9(3)
B11 Fe2 B14 1_554 . 1_554 81.4(4)
B11 Fe2 B14 1_554 . . 134.0(3)
B11 Fe2 B13 . . 1_554 177.9(3)
B11 Fe2 B13 . . . 100.5(3)
B11 Fe2 B14 . . 1_554 134.0(3)
B11 Fe2 B14 . . . 81.4(4)
B13 Fe2 B13 1_554 . . 81.1(3)
B13 Fe2 B14 1_554 . 1_554 46.4(3)
B13 Fe2 B14 1_554 . . 100.7(4)
B13 Fe2 B14 . . 1_554 100.7(4)
B13 Fe2 B14 . . . 46.4(3)
B14 Fe2 B14 1_554 . . 84.5(3)
Fe3 Fe3 Fe3 1_554 . 1_556 180.0(5)
Fe3 Fe3 Fe3 1_554 . 2_655 90.00(3)
Fe3 Fe3 Fe4 1_554 . . 56.10(3)
Fe3 Fe3 Fe4 1_554 . 1_556 123.90(5)
Fe3 Fe3 B1 1_554 . . 50.0(2)
Fe3 Fe3 B1 1_554 . 1_556 130.0(2)
Fe3 Fe3 B2 1_554 . 3_545 47.79(13)
Fe3 Fe3 B2 1_554 . 3_546 132.21(13)
Fe3 Fe3 B2 1_554 . 4_555 47.5(2)
Fe3 Fe3 B2 1_554 . 4_556 132.5(2)
Fe3 Fe3 B8 1_554 . 4_555 46.5(2)
Fe3 Fe3 B8 1_554 . 4_556 133.5(2)
Fe3 Fe3 B11 1_554 . 4_556 90.00(3)
Fe3 Fe3 B12 1_554 . . 90.00(5)
Fe3 Fe3 Fe3 1_556 . 2_655 90.00(3)
Fe3 Fe3 Fe4 1_556 . . 123.90(5)
Fe3 Fe3 Fe4 1_556 . 1_556 56.10(3)
Fe3 Fe3 B1 1_556 . . 130.0(2)
Fe3 Fe3 B1 1_556 . 1_556 50.0(2)
Fe3 Fe3 B2 1_556 . 3_545 132.21(13)
Fe3 Fe3 B2 1_556 . 3_546 47.79(13)
Fe3 Fe3 B2 1_556 . 4_555 132.5(2)
Fe3 Fe3 B2 1_556 . 4_556 47.5(2)
Fe3 Fe3 B8 1_556 . 4_555 133.5(2)
Fe3 Fe3 B8 1_556 . 4_556 46.5(2)
Fe3 Fe3 B11 1_556 . 4_556 90.00(3)
Fe3 Fe3 B12 1_556 . . 90.00(5)
Fe3 Fe3 Fe4 2_655 . . 145.325(19)
Fe3 Fe3 Fe4 2_655 . 1_556 145.325(19)
Fe3 Fe3 B1 2_655 . . 95.7(2)
Fe3 Fe3 B1 2_655 . 1_556 95.7(2)
Fe3 Fe3 B2 2_655 . 3_545 52.7(2)
Fe3 Fe3 B2 2_655 . 3_546 52.7(2)
Fe3 Fe3 B2 2_655 . 4_555 53.06(16)
Fe3 Fe3 B2 2_655 . 4_556 53.06(16)
Fe3 Fe3 B8 2_655 . 4_555 98.6(3)
Fe3 Fe3 B8 2_655 . 4_556 98.6(3)
Fe3 Fe3 B11 2_655 . 4_556 128.2(3)
Fe3 Fe3 B12 2_655 . . 127.4(2)
Fe4 Fe3 Fe4 . . 1_556 67.80(4)
Fe4 Fe3 B1 . . . 58.29(19)
Fe4 Fe3 B1 . . 1_556 101.0(2)
Fe4 Fe3 B2 . . 3_545 94.4(2)
Fe4 Fe3 B2 . . 3_546 145.7(3)
Fe4 Fe3 B2 . . 4_555 99.52(17)
Fe4 Fe3 B2 . . 4_556 156.8(2)
Fe4 Fe3 B8 . . 4_555 64.7(3)
Fe4 Fe3 B8 . . 4_556 109.9(2)
Fe4 Fe3 B11 . . 4_556 65.2(2)
Fe4 Fe3 B12 . . . 53.97(14)
Fe4 Fe3 B1 1_556 . . 101.0(2)
Fe4 Fe3 B1 1_556 . 1_556 58.29(19)
Fe4 Fe3 B2 1_556 . 3_545 145.7(3)
Fe4 Fe3 B2 1_556 . 3_546 94.4(2)
Fe4 Fe3 B2 1_556 . 4_555 156.8(2)
Fe4 Fe3 B2 1_556 . 4_556 99.52(17)
Fe4 Fe3 B8 1_556 . 4_555 109.9(2)
Fe4 Fe3 B8 1_556 . 4_556 64.7(3)
Fe4 Fe3 B11 1_556 . 4_556 65.2(2)
Fe4 Fe3 B12 1_556 . . 53.97(14)
B1 Fe3 B1 . . 1_556 80.0(3)
B1 Fe3 B2 . . 3_545 46.0(4)
B1 Fe3 B2 . . 3_546 99.8(3)
B1 Fe3 B2 . . 4_555 87.1(3)
B1 Fe3 B2 . . 4_556 144.9(3)
B1 Fe3 B8 . . 4_555 94.7(3)
B1 Fe3 B8 . . 4_556 165.2(4)
B1 Fe3 B11 . . 4_556 122.4(3)
B1 Fe3 B12 . . . 48.4(3)
B1 Fe3 B2 1_556 . 3_545 99.8(3)
B1 Fe3 B2 1_556 . 3_546 46.0(4)
B1 Fe3 B2 1_556 . 4_555 144.9(3)
B1 Fe3 B2 1_556 . 4_556 87.1(3)
B1 Fe3 B8 1_556 . 4_555 165.2(4)
B1 Fe3 B8 1_556 . 4_556 94.7(3)
B1 Fe3 B11 1_556 . 4_556 122.4(3)
B1 Fe3 B12 1_556 . . 48.4(3)
B2 Fe3 B2 3_545 . 3_546 84.42(18)
B2 Fe3 B2 3_545 . 4_555 50.4(4)
B2 Fe3 B2 3_545 . 4_556 105.7(3)
B2 Fe3 B8 3_545 . 4_555 86.0(3)
B2 Fe3 B8 3_545 . 4_556 148.7(4)
B2 Fe3 B11 3_545 . 4_556 135.2(2)
B2 Fe3 B12 3_545 . . 91.7(4)
B2 Fe3 B2 3_546 . 4_555 105.7(3)
B2 Fe3 B2 3_546 . 4_556 50.4(4)
B2 Fe3 B8 3_546 . 4_555 148.7(4)
B2 Fe3 B8 3_546 . 4_556 86.0(3)
B2 Fe3 B11 3_546 . 4_556 135.2(2)
B2 Fe3 B12 3_546 . . 91.7(4)
B2 Fe3 B2 4_555 . 4_556 85.0(3)
B2 Fe3 B8 4_555 . 4_555 47.3(3)
B2 Fe3 B8 4_555 . 4_556 104.5(4)
B2 Fe3 B11 4_555 . 4_556 92.0(3)
B2 Fe3 B12 4_555 . . 134.8(3)
B2 Fe3 B8 4_556 . 4_555 104.5(4)
B2 Fe3 B8 4_556 . 4_556 47.3(3)
B2 Fe3 B11 4_556 . 4_556 92.0(3)
B2 Fe3 B12 4_556 . . 134.8(3)
B8 Fe3 B8 4_555 . 4_556 87.0(3)
B8 Fe3 B11 4_555 . 4_556 49.4(2)
B8 Fe3 B12 4_555 . . 118.3(3)
B8 Fe3 B11 4_556 . 4_556 49.4(2)
B8 Fe3 B12 4_556 . . 118.3(3)
B11 Fe3 B12 4_556 . . 104.5(3)
Fe3 Fe4 Fe3 1_554 . . 67.80(4)
Fe3 Fe4 Fe4 1_554 . 1_554 56.10(3)
Fe3 Fe4 Fe4 1_554 . 1_556 123.90(5)
Fe3 Fe4 B1 1_554 . . 53.6(2)
Fe3 Fe4 B3 1_554 . . 144.24(9)
Fe3 Fe4 B5 1_554 . 1_554 83.6(2)
Fe3 Fe4 B5 1_554 . . 127.2(3)
Fe3 Fe4 B7 1_554 . 1_554 94.55(19)
Fe3 Fe4 B7 1_554 . . 142.7(2)
Fe3 Fe4 B9 1_554 . . 130.2(2)
Fe3 Fe4 B12 1_554 . 1_554 53.1(3)
Fe3 Fe4 B12 1_554 . . 97.7(2)
Fe3 Fe4 Fe4 . . 1_554 123.90(5)
Fe3 Fe4 Fe4 . . 1_556 56.10(3)
Fe3 Fe4 B1 . . . 53.6(2)
Fe3 Fe4 B3 . . . 144.24(9)
Fe3 Fe4 B5 . . 1_554 127.2(3)
Fe3 Fe4 B5 . . . 83.6(2)
Fe3 Fe4 B7 . . 1_554 142.7(2)
Fe3 Fe4 B7 . . . 94.55(19)
Fe3 Fe4 B9 . . . 130.2(2)
Fe3 Fe4 B12 . . 1_554 97.7(2)
Fe3 Fe4 B12 . . . 53.1(3)
Fe4 Fe4 Fe4 1_554 . 1_556 180.0(5)
Fe4 Fe4 B1 1_554 . . 90.00(3)
Fe4 Fe4 B3 1_554 . . 90.00(4)
Fe4 Fe4 B5 1_554 . 1_554 50.06(15)
Fe4 Fe4 B5 1_554 . . 129.94(15)
Fe4 Fe4 B7 1_554 . 1_554 50.1(2)
Fe4 Fe4 B7 1_554 . . 129.9(2)
Fe4 Fe4 B9 1_554 . . 90.00(3)
Fe4 Fe4 B12 1_554 . 1_554 48.75(16)
Fe4 Fe4 B12 1_554 . . 131.25(16)
Fe4 Fe4 B1 1_556 . . 90.00(3)
Fe4 Fe4 B3 1_556 . . 90.00(4)
Fe4 Fe4 B5 1_556 . 1_554 129.94(15)
Fe4 Fe4 B5 1_556 . . 50.06(15)
Fe4 Fe4 B7 1_556 . 1_554 129.9(2)
Fe4 Fe4 B7 1_556 . . 50.1(2)
Fe4 Fe4 B9 1_556 . . 90.00(3)
Fe4 Fe4 B12 1_556 . 1_554 131.25(16)
Fe4 Fe4 B12 1_556 . . 48.75(16)
B1 Fe4 B3 . . . 123.5(4)
B1 Fe4 B5 . . 1_554 134.97(19)
B1 Fe4 B5 . . . 134.97(19)
B1 Fe4 B7 . . 1_554 89.3(3)
B1 Fe4 B7 . . . 89.3(3)
B1 Fe4 B9 . . . 174.6(4)
B1 Fe4 B12 . . 1_554 46.49(19)
B1 Fe4 B12 . . . 46.49(19)
B3 Fe4 B5 . . 1_554 81.8(4)
B3 Fe4 B5 . . . 81.8(4)
B3 Fe4 B7 . . 1_554 50.8(2)
B3 Fe4 B7 . . . 50.8(2)
B3 Fe4 B9 . . . 51.1(4)
B3 Fe4 B12 . . 1_554 97.3(4)
B3 Fe4 B12 . . . 97.3(4)
B5 Fe4 B5 1_554 . . 79.9(2)
B5 Fe4 B7 1_554 . 1_554 79.9(3)
B5 Fe4 B7 1_554 . . 130.5(3)
B5 Fe4 B9 1_554 . . 47.5(2)
B5 Fe4 B12 1_554 . 1_554 98.8(2)
B5 Fe4 B12 1_554 . . 178.53(19)
B5 Fe4 B7 . . 1_554 130.5(3)
B5 Fe4 B7 . . . 79.9(3)
B5 Fe4 B9 . . . 47.5(2)
B5 Fe4 B12 . . 1_554 178.53(19)
B5 Fe4 B12 . . . 98.8(2)
B7 Fe4 B7 1_554 . . 79.9(3)
B7 Fe4 B9 1_554 . . 86.6(3)
B7 Fe4 B12 1_554 . 1_554 48.4(3)
B7 Fe4 B12 1_554 . . 100.5(4)
B7 Fe4 B9 . . . 86.6(3)
B7 Fe4 B12 . . 1_554 100.5(4)
B7 Fe4 B12 . . . 48.4(3)
B9 Fe4 B12 . . 1_554 131.1(2)
B9 Fe4 B12 . . . 131.1(2)
B12 Fe4 B12 1_554 . . 82.5(2)
Fe1 B1 Fe1 3_545 . 3_546 78.8(4)
Fe1 B1 Fe3 3_545 . 1_554 100.02(5)
Fe1 B1 Fe3 3_545 . . 171.9(4)
Fe1 B1 Fe4 3_545 . . 119.6(3)
Fe1 B1 B2 3_545 . 3_545 108.6(4)
Fe1 B1 B4 3_545 . 3_545 63.9(4)
Fe1 B1 B12 3_545 . 1_554 60.8(4)
Fe1 B1 B12 3_545 . . 121.7(7)
Fe1 B1 Fe3 3_546 . 1_554 171.9(4)
Fe1 B1 Fe3 3_546 . . 100.02(5)
Fe1 B1 Fe4 3_546 . . 119.6(3)
Fe1 B1 B2 3_546 . 3_545 108.6(4)
Fe1 B1 B4 3_546 . 3_545 63.9(4)
Fe1 B1 B12 3_546 . 1_554 121.7(7)
Fe1 B1 B12 3_546 . . 60.8(4)
Fe3 B1 Fe3 1_554 . . 80.0(4)
Fe3 B1 Fe4 1_554 . . 68.1(2)
Fe3 B1 B2 1_554 . 3_545 64.0(4)
Fe3 B1 B4 1_554 . 3_545 108.3(5)
Fe3 B1 B12 1_554 . 1_554 63.4(4)
Fe3 B1 B12 1_554 . . 125.4(5)
Fe3 B1 Fe4 . . . 68.1(2)
Fe3 B1 B2 . . 3_545 64.0(4)
Fe3 B1 B4 . . 3_545 108.3(5)
Fe3 B1 B12 . . 1_554 125.4(5)
Fe3 B1 B12 . . . 63.4(4)
Fe4 B1 B2 . . 3_545 116.0(6)
Fe4 B1 B4 . . 3_545 175.1(8)
Fe4 B1 B12 . . 1_554 61.4(3)
Fe4 B1 B12 . . . 61.4(3)
B2 B1 B4 3_545 . 3_545 59.1(5)
B2 B1 B12 3_545 . 1_554 122.6(5)
B2 B1 B12 3_545 . . 122.6(5)
B4 B1 B12 3_545 . 1_554 120.6(4)
B4 B1 B12 3_545 . . 120.6(4)
B12 B1 B12 1_554 . . 105.9(5)
Fe3 B2 Fe3 3_555 . 3_556 84.4(2)
Fe3 B2 Fe3 3_555 . 4_455 74.3(2)
Fe3 B2 Fe3 3_555 . 4_456 129.6(5)
Fe3 B2 B1 3_555 . 3_555 70.0(3)
Fe3 B2 B2 3_555 . 2_565 64.5(3)
Fe3 B2 B4 3_555 . . 117.2(5)
Fe3 B2 B8 3_555 . . 135.6(3)
Fe3 B2 Fe3 3_556 . 4_455 129.6(5)
Fe3 B2 Fe3 3_556 . 4_456 74.3(2)
Fe3 B2 B1 3_556 . 3_555 70.0(3)
Fe3 B2 B2 3_556 . 2_565 64.5(3)
Fe3 B2 B4 3_556 . . 117.2(5)
Fe3 B2 B8 3_556 . . 135.6(3)
Fe3 B2 Fe3 4_455 . 4_456 85.0(4)
Fe3 B2 B1 4_455 . 3_555 136.90(18)
Fe3 B2 B2 4_455 . 2_565 65.1(4)
Fe3 B2 B4 4_455 . . 113.2(3)
Fe3 B2 B8 4_455 . . 65.1(4)
Fe3 B2 B1 4_456 . 3_555 136.90(18)
Fe3 B2 B2 4_456 . 2_565 65.1(4)
Fe3 B2 B4 4_456 . . 113.2(3)
Fe3 B2 B8 4_456 . . 65.1(4)
B1 B2 B2 3_555 . 2_565 116.8(6)
B1 B2 B4 3_555 . . 65.7(6)
B1 B2 B8 3_555 . . 132.8(9)
B2 B2 B4 2_565 . . 177.5(7)
B2 B2 B8 2_565 . . 110.4(8)
B4 B2 B8 . . . 67.0(6)
Fe1 B3 Fe1 1_554 . . 83.7(4)
Fe1 B3 Fe4 1_554 . . 136.92(16)
Fe1 B3 B6 1_554 . 3_555 66.4(4)
Fe1 B3 B7 1_554 . 1_554 68.1(4)
Fe1 B3 B7 1_554 . . 132.6(8)
Fe1 B3 B9 1_554 . . 111.2(3)
Fe1 B3 Fe4 . . . 136.92(16)
Fe1 B3 B6 . . 3_555 66.4(4)
Fe1 B3 B7 . . 1_554 132.6(8)
Fe1 B3 B7 . . . 68.1(4)
Fe1 B3 B9 . . . 111.2(3)
Fe4 B3 B6 . . 3_555 133.9(8)
Fe4 B3 B7 . . 1_554 71.7(4)
Fe4 B3 B7 . . . 71.7(4)
Fe4 B3 B9 . . . 72.2(5)
B6 B3 B7 3_555 . 1_554 126.9(3)
B6 B3 B7 3_555 . . 126.9(3)
B6 B3 B9 3_555 . . 61.6(6)
B7 B3 B7 1_554 . . 103.8(4)
B7 B3 B9 1_554 . . 114.2(6)
B7 B3 B9 . . . 114.2(6)
Fe1 B4 Fe1 1_554 . . 80.5(3)
Fe1 B4 Fe2 1_554 . . 122.1(3)
Fe1 B4 B1 1_554 . 3_555 66.0(3)
Fe1 B4 B2 1_554 . . 107.3(3)
Fe1 B4 B8 1_554 . . 138.1(3)
Fe1 B4 B14 1_554 . 1_554 58.4(4)
Fe1 B4 B14 1_554 . . 119.3(7)
Fe1 B4 Fe2 . . . 122.1(3)
Fe1 B4 B1 . . 3_555 66.0(3)
Fe1 B4 B2 . . . 107.3(3)
Fe1 B4 B8 . . . 138.1(3)
Fe1 B4 B14 . . 1_554 119.3(7)
Fe1 B4 B14 . . . 58.4(4)
Fe2 B4 B1 . . 3_555 168.0(8)
Fe2 B4 B2 . . . 112.8(6)
Fe2 B4 B8 . . . 58.8(3)
Fe2 B4 B14 . . 1_554 64.6(3)
Fe2 B4 B14 . . . 64.6(3)
B1 B4 B2 3_555 . . 55.2(5)
B1 B4 B8 3_555 . . 109.2(7)
B1 B4 B14 3_555 . 1_554 120.8(4)
B1 B4 B14 3_555 . . 120.8(4)
B2 B4 B8 . . . 54.0(5)
B2 B4 B14 . . 1_554 125.4(5)
B2 B4 B14 . . . 125.4(5)
B8 B4 B14 . . 1_554 99.3(5)
B8 B4 B14 . . . 99.3(5)
B14 B4 B14 1_554 . . 103.3(6)
Fe4 B5 Fe4 . . 1_556 79.9(3)
Fe4 B5 B9 . . . 67.1(3)
Fe4 B5 B9 . . 1_556 128.9(7)
Fe4 B5 B10 . . 3_556 131.6(4)
Fe4 B5 B10 . . 4_556 122.5(4)
Fe4 B5 B11 . . 4_556 80.1(3)
Fe4 B5 B9 1_556 . . 128.9(7)
Fe4 B5 B9 1_556 . 1_556 67.1(3)
Fe4 B5 B10 1_556 . 3_556 131.6(4)
Fe4 B5 B10 1_556 . 4_556 122.5(4)
Fe4 B5 B11 1_556 . 4_556 80.1(3)
B9 B5 B9 . . 1_556 104.7(6)
B9 B5 B10 . . 3_556 64.5(4)
B9 B5 B10 . . 4_556 108.3(5)
B9 B5 B11 . . 4_556 127.6(4)
B9 B5 B10 1_556 . 3_556 64.5(4)
B9 B5 B10 1_556 . 4_556 108.3(5)
B9 B5 B11 1_556 . 4_556 127.6(4)
B10 B5 B10 3_556 . 4_556 75.7(6)
B10 B5 B11 3_556 . 4_556 133.1(9)
B10 B5 B11 4_556 . 4_556 57.4(5)
Fe1 B6 Fe1 3_545 . 3_546 84.9(4)
Fe1 B6 Fe2 3_545 . . 135.46(17)
Fe1 B6 B3 3_545 . 3_545 67.9(4)
Fe1 B6 B9 3_545 . 3_545 114.2(3)
Fe1 B6 B13 3_545 . 1_554 66.1(4)
Fe1 B6 B13 3_545 . . 131.4(8)
Fe1 B6 Fe2 3_546 . . 135.46(17)
Fe1 B6 B3 3_546 . 3_545 67.9(4)
Fe1 B6 B9 3_546 . 3_545 114.2(3)
Fe1 B6 B13 3_546 . 1_554 131.4(8)
Fe1 B6 B13 3_546 . . 66.1(4)
Fe2 B6 B3 . . 3_545 135.6(8)
Fe2 B6 B9 . . 3_545 71.3(5)
Fe2 B6 B13 . . 1_554 71.4(4)
Fe2 B6 B13 . . . 71.4(4)
B3 B6 B9 3_545 . 3_545 64.4(6)
B3 B6 B13 3_545 . 1_554 126.4(3)
B3 B6 B13 3_545 . . 126.4(3)
B9 B6 B13 3_545 . 1_554 113.1(6)
B9 B6 B13 3_545 . . 113.1(6)
B13 B6 B13 1_554 . . 104.5(5)
Fe1 B7 Fe4 . . . 118.5(3)
Fe1 B7 Fe4 . . 1_556 118.5(3)
Fe1 B7 B3 . . . 62.9(4)
Fe1 B7 B3 . . 1_556 62.9(4)
Fe1 B7 B12 . . . 176.2(8)
Fe1 B7 B14 . . . 58.1(4)
Fe4 B7 Fe4 . . 1_556 79.9(4)
Fe4 B7 B3 . . . 57.5(4)
Fe4 B7 B3 . . 1_556 118.2(7)
Fe4 B7 B12 . . . 64.1(4)
Fe4 B7 B14 . . . 139.6(2)
Fe4 B7 B3 1_556 . . 118.2(7)
Fe4 B7 B3 1_556 . 1_556 57.5(4)
Fe4 B7 B12 1_556 . . 64.1(4)
Fe4 B7 B14 1_556 . . 139.6(2)
B3 B7 B3 . . 1_556 103.8(4)
B3 B7 B12 . . . 118.8(5)
B3 B7 B14 . . . 96.5(6)
B3 B7 B12 1_556 . . 118.8(5)
B3 B7 B14 1_556 . . 96.5(6)
B12 B7 B14 . . . 118.1(7)
Fe2 B8 Fe3 . . 4_455 136.40(19)
Fe2 B8 Fe3 . . 4_456 136.40(19)
Fe2 B8 B2 . . . 124.9(8)
Fe2 B8 B4 . . . 65.9(5)
Fe2 B8 B11 . . 1_554 74.1(4)
Fe2 B8 B11 . . . 74.1(4)
Fe3 B8 Fe3 4_455 . 4_456 87.0(4)
Fe3 B8 B2 4_455 . . 67.6(4)
Fe3 B8 B4 4_455 . . 109.4(3)
Fe3 B8 B11 4_455 . 1_554 67.9(3)
Fe3 B8 B11 4_455 . . 137.0(8)
Fe3 B8 B2 4_456 . . 67.6(4)
Fe3 B8 B4 4_456 . . 109.4(3)
Fe3 B8 B11 4_456 . 1_554 137.0(8)
Fe3 B8 B11 4_456 . . 67.9(3)
B2 B8 B4 . . . 59.0(6)
B2 B8 B11 . . 1_554 126.0(3)
B2 B8 B11 . . . 126.0(3)
B4 B8 B11 . . 1_554 111.6(6)
B4 B8 B11 . . . 111.6(6)
B11 B8 B11 1_554 . . 107.2(5)
Fe2 B9 Fe4 3_555 . . 168.3(6)
Fe2 B9 B3 3_555 . . 111.7(6)
Fe2 B9 B5 3_555 . 1_554 119.9(3)
Fe2 B9 B5 3_555 . . 119.9(3)
Fe2 B9 B6 3_555 . 3_555 57.6(3)
Fe2 B9 B10 3_555 . 3_555 66.0(3)
Fe2 B9 B10 3_555 . 3_556 66.0(3)
Fe4 B9 B3 . . . 56.7(3)
Fe4 B9 B5 . . 1_554 65.4(3)
Fe4 B9 B5 . . . 65.4(3)
Fe4 B9 B6 . . 3_555 110.7(6)
Fe4 B9 B10 . . 3_555 120.0(3)
Fe4 B9 B10 . . 3_556 120.0(3)
B3 B9 B5 . . 1_554 98.3(5)
B3 B9 B5 . . . 98.3(5)
B3 B9 B6 . . 3_555 54.0(5)
B3 B9 B10 . . 3_555 127.7(4)
B3 B9 B10 . . 3_556 127.7(4)
B5 B9 B5 1_554 . . 104.7(6)
B5 B9 B6 1_554 . 3_555 124.4(5)
B5 B9 B10 1_554 . 3_555 54.6(3)
B5 B9 B10 1_554 . 3_556 129.4(9)
B5 B9 B6 . . 3_555 124.4(5)
B5 B9 B10 . . 3_555 129.4(9)
B5 B9 B10 . . 3_556 54.6(3)
B6 B9 B10 3_555 . 3_555 101.6(5)
B6 B9 B10 3_555 . 3_556 101.6(5)
B10 B9 B10 3_555 . 3_556 100.1(5)
Fe2 B10 Fe2 . . 1_556 80.0(3)
Fe2 B10 B5 . . 3_546 124.3(5)
Fe2 B10 B5 . . 4_456 111.3(3)
Fe2 B10 B9 . . 3_545 64.1(3)
Fe2 B10 B9 . . 3_546 123.3(7)
Fe2 B10 B11 . . . 68.9(3)
Fe2 B10 B5 1_556 . 3_546 124.3(5)
Fe2 B10 B5 1_556 . 4_456 111.3(3)
Fe2 B10 B9 1_556 . 3_545 123.3(7)
Fe2 B10 B9 1_556 . 3_546 64.1(3)
Fe2 B10 B11 1_556 . . 68.9(3)
B5 B10 B5 3_546 . 4_456 104.3(7)
B5 B10 B9 3_546 . 3_545 60.9(3)
B5 B10 B9 3_546 . 3_546 60.9(3)
B5 B10 B11 3_546 . . 160.7(10)
B5 B10 B9 4_456 . 3_545 121.8(5)
B5 B10 B9 4_456 . 3_546 121.8(5)
B5 B10 B11 4_456 . . 56.4(5)
B9 B10 B9 3_545 . 3_546 100.1(6)
B9 B10 B11 3_545 . . 126.6(3)
B9 B10 B11 3_546 . . 126.6(3)
Fe2 B11 Fe2 . . 1_556 77.8(4)
Fe2 B11 Fe3 . . 4_456 116.6(3)
Fe2 B11 B5 . . 4_456 116.0(3)
Fe2 B11 B8 . . . 57.3(4)
Fe2 B11 B8 . . 1_556 118.1(7)
Fe2 B11 B10 . . . 65.7(4)
Fe2 B11 Fe3 1_556 . 4_456 116.6(3)
Fe2 B11 B5 1_556 . 4_456 116.0(3)
Fe2 B11 B8 1_556 . . 118.1(7)
Fe2 B11 B8 1_556 . 1_556 57.3(4)
Fe2 B11 B10 1_556 . . 65.7(4)
Fe3 B11 B5 4_456 . 4_456 110.6(7)
Fe3 B11 B8 4_456 . . 62.7(3)
Fe3 B11 B8 4_456 . 1_556 62.7(3)
Fe3 B11 B10 4_456 . . 176.8(8)
B5 B11 B8 4_456 . . 120.9(5)
B5 B11 B8 4_456 . 1_556 120.9(5)
B5 B11 B10 4_456 . . 66.2(6)
B8 B11 B8 . . 1_556 107.2(5)
B8 B11 B10 . . . 118.6(5)
B8 B11 B10 1_556 . . 118.6(5)
Fe1 B12 Fe3 3_546 . . 108.4(4)
Fe1 B12 Fe4 3_546 . . 138.55(13)
Fe1 B12 Fe4 3_546 . 1_556 138.55(13)
Fe1 B12 B1 3_546 . . 70.6(4)
Fe1 B12 B1 3_546 . 1_556 70.6(4)
Fe1 B12 B7 3_546 . . 125.1(8)
Fe3 B12 Fe4 . . . 73.0(4)
Fe3 B12 Fe4 . . 1_556 73.0(4)
Fe3 B12 B1 . . . 68.2(5)
Fe3 B12 B1 . . 1_556 68.2(5)
Fe3 B12 B7 . . . 126.5(6)
Fe4 B12 Fe4 . . 1_556 82.5(3)
Fe4 B12 B1 . . . 72.1(3)
Fe4 B12 B1 . . 1_556 138.2(8)
Fe4 B12 B7 . . . 67.5(3)
Fe4 B12 B1 1_556 . . 138.2(8)
Fe4 B12 B1 1_556 . 1_556 72.1(3)
Fe4 B12 B7 1_556 . . 67.5(3)
B1 B12 B1 . . 1_556 105.9(5)
B1 B12 B7 . . . 127.0(3)
B1 B12 B7 1_556 . . 127.0(3)
Fe1 B13 Fe2 3_546 . . 119.9(3)
Fe1 B13 Fe2 3_546 . 1_556 119.9(3)
Fe1 B13 B6 3_546 . . 63.9(4)
Fe1 B13 B6 3_546 . 1_556 63.9(4)
Fe1 B13 B14 3_546 . . 173.4(8)
Fe2 B13 Fe2 . . 1_556 81.1(4)
Fe2 B13 B6 . . . 57.4(4)
Fe2 B13 B6 . . 1_556 119.3(7)
Fe2 B13 B14 . . . 64.6(4)
Fe2 B13 B6 1_556 . . 119.3(7)
Fe2 B13 B6 1_556 . 1_556 57.4(4)
Fe2 B13 B14 1_556 . . 64.6(4)
B6 B13 B6 . . 1_556 104.5(5)
B6 B13 B14 . . . 119.1(5)
B6 B13 B14 1_556 . . 119.1(5)
Fe1 B14 Fe2 . . . 134.1(2)
Fe1 B14 Fe2 . . 1_556 134.1(2)
Fe1 B14 B4 . . . 70.6(3)
Fe1 B14 B4 . . 1_556 70.6(3)
Fe1 B14 B7 . . . 71.6(5)
Fe1 B14 B13 . . . 138.8(9)
Fe2 B14 Fe2 . . 1_556 84.5(4)
Fe2 B14 B4 . . . 64.6(3)
Fe2 B14 B4 . . 1_556 128.8(8)
Fe2 B14 B7 . . . 117.3(4)
Fe2 B14 B13 . . . 69.0(4)
Fe2 B14 B4 1_556 . . 128.8(8)
Fe2 B14 B4 1_556 . 1_556 64.6(3)
Fe2 B14 B7 1_556 . . 117.3(4)
Fe2 B14 B13 1_556 . . 69.0(4)
B4 B14 B4 . . 1_556 103.3(6)
B4 B14 B7 . . . 113.1(6)
B4 B14 B13 . . . 126.5(3)
B4 B14 B7 1_556 . . 113.1(6)
B4 B14 B13 1_556 . . 126.5(3)
B7 B14 B13 . . . 67.2(6)

loop_
_geom_bond_atom_site_label_1
_geom_bond_atom_site_label_2
_geom_bond_site_symmetry_1
_geom_bond_site_symmetry_2
_geom_bond_distance
Fe1 Fe1 . 1_554 2.7692(2)
Fe1 Fe1 . 1_556 2.7692(2)
Fe1 B1 . 3_555 2.182(8)
Fe1 B1 . 3_556 2.182(8)
Fe1 B3 . . 2.075(8)
Fe1 B3 . 1_556 2.075(8)
Fe1 B4 . . 2.144(8)
Fe1 B4 . 1_556 2.144(8)
Fe1 B6 . 3_555 2.051(8)
Fe1 B6 . 3_556 2.051(8)
Fe1 B7 . . 2.163(9)
Fe1 B12 . 3_556 2.019(8)
Fe1 B13 . 3_556 2.088(8)
Fe1 B14 . . 1.935(8)
Fe2 Fe2 . 1_554 2.7692(2)
Fe2 Fe2 . 1_556 2.7692(2)
Fe2 B4 . . 2.060(6)
Fe2 B6 . . 1.893(10)
Fe2 B8 . . 1.930(10)
Fe2 B9 . 3_545 2.122(6)
Fe2 B10 . 1_554 2.155(7)
Fe2 B10 . . 2.155(7)
Fe2 B11 . 1_554 2.205(9)
Fe2 B11 . . 2.205(9)
Fe2 B13 . 1_554 2.129(9)
Fe2 B13 . . 2.129(9)
Fe2 B14 . 1_554 2.060(8)
Fe2 B14 . . 2.060(8)
Fe3 Fe3 . 1_554 2.7692(2)
Fe3 Fe3 . 1_556 2.7692(2)
Fe3 Fe3 . 2_655 2.4822(15)
Fe3 Fe4 . . 2.4825(14)
Fe3 Fe4 . 1_556 2.4825(14)
Fe3 B1 . . 2.154(9)
Fe3 B1 . 1_556 2.154(9)
Fe3 B2 . 3_545 2.061(5)
Fe3 B2 . 3_546 2.061(5)
Fe3 B2 . 4_555 2.050(8)
Fe3 B2 . 4_556 2.050(8)
Fe3 B8 . 4_555 2.011(8)
Fe3 B8 . 4_556 2.011(8)
Fe3 B11 . 4_556 2.097(7)
Fe3 B12 . . 2.075(12)
Fe4 Fe4 . 1_554 2.7692(2)
Fe4 Fe4 . 1_556 2.7692(2)
Fe4 B1 . . 2.276(7)
Fe4 B3 . . 1.917(10)
Fe4 B5 . 1_554 2.157(7)
Fe4 B5 . . 2.157(7)
Fe4 B7 . 1_554 2.157(10)
Fe4 B7 . . 2.157(10)
Fe4 B9 . . 2.185(6)
Fe4 B12 . 1_554 2.100(7)
Fe4 B12 . . 2.100(7)
B1 B2 . 3_545 1.650(15)
B1 B4 . 3_545 1.832(9)
B1 B12 . 1_554 1.735(7)
B1 B12 . . 1.735(7)
B2 B2 . 2_565 1.752(15)
B2 B4 . . 1.725(15)
B2 B8 . . 1.628(10)
B3 B6 . 3_555 1.603(10)
B3 B7 . 1_554 1.760(6)
B3 B7 . . 1.760(6)
B3 B9 . . 1.786(15)
B4 B8 . . 1.853(16)
B4 B14 . 1_554 1.765(8)
B4 B14 . . 1.765(8)
B5 B9 . . 1.749(8)
B5 B9 . 1_556 1.749(8)
B5 B10 . 3_556 1.630(9)
B5 B10 . 4_556 1.828(17)
B5 B11 . 4_556 1.665(13)
B6 B9 . 3_545 1.744(16)
B6 B13 . 1_554 1.751(6)
B6 B13 . . 1.751(6)
B7 B12 . . 1.747(12)
B7 B14 . . 1.753(18)
B8 B11 . 1_554 1.720(6)
B8 B11 . . 1.720(6)
B9 B10 . 3_555 1.806(8)
B9 B10 . 3_556 1.806(8)
B10 B11 . . 1.683(10)
B13 B14 . . 1.653(11)
